data_2001362
loop_
_publ_author_name
'Ozeki, T.'
'Yamase, T.'

_publ_section_title
;
 Structure of K~3~Na~4~H~2~[SmW~10~O~36~].22H~2~O
;
_journal_issue 9
_journal_name_full 'Acta Crystallographica Section C'
_journal_page_first 1574
_journal_page_last 1577
_journal_paper_doi 10.1107/S0108270193002070
_journal_volume 49
_journal_year 1993
_chemical_formula_moiety 'W10 Sm K3 Na4 O58 H46'
_chemical_formula_structural 'K3 Na4 H2 [Sm W10 O36].22H2O'
_chemical_formula_sum 'H46 K3 Na4 O58 Sm W10'
_chemical_formula_weight 3172.5
_chemical_name_common
;
 Tripotassium Tetrasodium Dihydrogen Decatungstosamarate 22 Hydrate
;
_chemical_name_systematic
;
 ?
;
_space_group_IT_number 14
_symmetry_cell_setting monoclinic
_symmetry_space_group_name_Hall '-P 2yn'
_symmetry_space_group_name_H-M 'P 1 21/n 1'
_cell_angle_alpha 90
_cell_angle_beta 96.32(2)
_cell_angle_gamma 90
_cell_formula_units_Z 4
_cell_length_a 29.894(5)
_cell_length_b 16.072(3)
_cell_length_c 11.446(3)
_cell_measurement_reflns_used 48
_cell_measurement_temperature 298
_cell_measurement_theta_max 12.5
_cell_measurement_theta_min 10.0
_cell_volume 5466(2)
_computing_data_collection 'Rigaku RCRYSTAN85 (Rigaku Corporation,1985)'
_computing_data_reduction
;
TEXSAN PROCESS (Molecular
Structure Corporation, 1989)
;
_computing_molecular_graphics 'ORTEPII (Johnson, 1976)'
_computing_structure_refinement 'TEXSAN LS '
_computing_structure_solution
;
coordinates for Tb and W atoms in the isomorphous
K~3~Na~4~H~2~[TbW~10~O~36~].20H~2~O
crystal were used as the initial coordinates for Sm and W, respectively.
;
_diffrn_ambient_temperature 290.0
_diffrn_measurement_device 'Rigaku AFC-5'
_diffrn_measurement_method \w/2\q
_diffrn_radiation_monochromator graphite
_diffrn_radiation_source 'X-ray tube'
_diffrn_radiation_type 'Mo K\a'
_diffrn_radiation_wavelength 0.71069
_diffrn_reflns_av_R_equivalents 0.0387
_diffrn_reflns_av_sigmaI/netI 0.0616
_diffrn_reflns_limit_h_max 38
_diffrn_reflns_limit_h_min -38
_diffrn_reflns_limit_k_max 20
_diffrn_reflns_limit_k_min 0
_diffrn_reflns_limit_l_max 14
_diffrn_reflns_limit_l_min 0
_diffrn_reflns_number 13625
_diffrn_reflns_theta_max 27.5
_diffrn_reflns_theta_min 2.5
_diffrn_standards_decay_% -2.5
_diffrn_standards_interval_count 100
_diffrn_standards_number 3
_exptl_absorpt_coefficient_mu 228.4700_cm
_exptl_absorpt_correction_T_max 1.0000
_exptl_absorpt_correction_T_min 0.3907
_exptl_absorpt_correction_type empirical
_exptl_crystal_colour colourless
_exptl_crystal_density_diffrn 3.85
_exptl_crystal_description plate
_exptl_crystal_F_000 5652
_exptl_crystal_size_max 0.10
_exptl_crystal_size_mid 0.15
_exptl_crystal_size_min 0.60
_refine_diff_density_max 2.17
_refine_diff_density_min -2.47
_refine_ls_extinction_coef 0.0
_refine_ls_goodness_of_fit_obs 2.03
_refine_ls_hydrogen_treatment 'H atoms not included'
_refine_ls_matrix_type full
_refine_ls_number_constraints 0
_refine_ls_number_parameters 411
_refine_ls_number_reflns 6356
_refine_ls_number_restraints 0
_refine_ls_R_factor_obs 0.0528
_refine_ls_shift/esd_max 0.0346
_refine_ls_shift/esd_mean 0.0063
_refine_ls_structure_factor_coef F
_refine_ls_weighting_scheme sigma
_refine_ls_wR_factor_obs 0.0346
_reflns_number_observed 6752
_reflns_number_total 12993
_reflns_observed_criterion 'I > 3\s(I)'
_cod_data_source_file as1049.cif
_cod_data_source_block as1049_structure_1_of_1
_cod_depositor_comments
;
 Changing the _atom_site_occupancy data item value from '?' to '1'
 for all fully occupied atom sites.

 Antanas Vaitkus,
 2017-02-13

The following automatic conversions were performed:

'_atom_site_thermal_displace_type' tag value 'Uij' was replaced with
'Uani' value 18 times.

Automatic conversion script
Id: cif_fix_values 1646 2011-03-28 12:23:43Z adriana 
;
_cod_original_cell_volume 5466(3)
_cod_original_formula_sum 'H46 K3 W10 Na4 O58 Sm '
_cod_database_code 2001362

loop_
_symmetry_equiv_pos_as_xyz
x,y,z
1/2-x,1/2+y,1/2-z
-x,-y,-z
1/2+x,1/2-y,1/2+z

loop_
_atom_site_aniso_label
_atom_site_aniso_U_11
_atom_site_aniso_U_22
_atom_site_aniso_U_33
_atom_site_aniso_U_12
_atom_site_aniso_U_13
_atom_site_aniso_U_23
_atom_site_aniso_type_symbol
W0 0.0159(6) 0.0314(6) 0.0363(8) 0.0018(5) -0.0010(6) -0.0017(5) W
W1 0.0215(8) 0.0225(5) 0.0291(8) -0.0006(5) 0.0016(6) 0.0023(5) W
W2 0.0220(7) 0.0233(5) 0.0250(7) 0.0023(5) 0.0017(6) -0.0024(5) W
W3 0.0217(7) 0.0218(6) 0.0256(7) 0.0023(5) -0.0035(6) 0.0020(5) W
W4 0.0204(7) 0.0228(5) 0.0267(7) 0.0002(5) -0.0034(6) -0.0041(5) W
W5 0.0179(6) 0.0262(6) 0.0317(7) 0.0010(5) -0.0027(5) 0.0023(5) W
W6 0.0211(7) 0.0257(6) 0.0220(6) -0.0007(5) -0.0029(5) 0.0004(5) W
W7 0.0210(7) 0.0196(5) 0.0273(7) 0.0018(5) -0.0010(6) 0.0001(5) W
W8 0.0214(6) 0.0263(6) 0.0222(6) 0.0035(5) 0.0014(5) 0.0020(5) W
W9 0.0212(7) 0.0196(5) 0.0293(7) 0.0001(5) -0.0010(6) 0.0010(5) W
Sm 0.0203(7) 0.0209(7) 0.0201(7) 0.0009(6) -0.0008(6) 0.0005(6) Sm
K1 0.059(6) 0.048(4) 0.045(5) 0.013(4) -0.005(5) 0.014(3) K
K2 0.058(6) 0.034(4) 0.035(4) -0.007(4) 0.002(4) 0.010(3) K
K3 0.042(5) 0.036(4) 0.054(5) -0.002(3) 0.004(4) -0.012(3) K
Na1 0.060(10) 0.030(6) 0.040(8) -0.007(6) 0.021(7) 0.003(5) Na
Na2 0.021(6) 0.063(7) 0.057(8) 0.008(7) 0.001(6) -0.004(7) Na
Na3 0.040(9) 0.029(6) 0.043(8) 0.000(5) 0.002(7) 0.002(5) Na
Na4 0.040(10) 0.090(10) 0.060(10) 0.013(8) 0.000(9) -0.001(8) Na

loop_
_atom_site_label
_atom_site_fract_x
_atom_site_fract_y
_atom_site_fract_z
_atom_site_U_iso_or_equiv
_atom_site_thermal_displace_type
_atom_site_calc_flag
_atom_site_calc_attached_atom
_atom_site_occupancy
_atom_site_type_symbol
W0 0.58769(4) 0.20415(7) 0.46000(10) 0.0281 Uani ? ? 1 W
W1 0.66496(5) 0.08692(6) 0.61820(10) 0.0244 Uani ? ? 1 W
W2 0.67188(4) 0.28889(6) 0.63540(10) 0.0235 Uani ? ? 1 W
W3 0.67153(4) 0.30177(6) 0.35180(10) 0.0235 Uani ? ? 1 W
W4 0.66520(4) 0.09923(6) 0.33420(10) 0.0238 Uani ? ? 1 W
W5 0.95640(4) 0.17436(7) 0.58130(10) 0.0257 Uani ? ? 1 W
W6 0.87351(4) 0.17325(7) 0.75280(10) 0.0233 Uani ? ? 1 W
W7 0.87381(5) 0.03412(6) 0.54310(10) 0.0229 Uani ? ? 1 W
W8 0.87740(4) 0.18187(7) 0.34912(9) 0.0234 Uani ? ? 1 W
W9 0.87745(4) 0.32173(7) 0.55830(10) 0.0237 Uani ? ? 1 W
Sm 0.77299(5) 0.18360(8) 0.51390(10) 0.0207 Uani ? ? 1 Sm
K1 0.7795(3) -0.0038(4) 0.7419(7) 0.0512 Uani ? ? 1 K
K2 0.7952(3) 0.3739(4) 0.2857(6) 0.0427 Uani ? ? 1 K
K3 0.9221(3) -0.0681(4) 0.2897(7) 0.0442 Uani ? ? 1 K
Na1 0.2585(5) 0.2070(6) 0.4840(10) 0.0431 Uani ? ? 1 Na
Na2 0.6222(4) 0.1874(8) 0.9070(10) 0.0471 Uani ? ? 1 Na
Na3 0.7509(4) 0.0769(6) 0.0270(10) 0.0376 Uani ? ? 1 Na
Na4 0.9973(5) 0.0653(9) 0.1220(10) 0.0672 Uani ? ? 1 Na
O1 0.5309(7) 0.2100(10) 0.448(2) 0.042(5) Uiso ? ? 1 O
O2 0.6027(7) 0.1160(10) 0.576(2) 0.032(5) Uiso ? ? 1 O
O3 0.6061(7) 0.2795(9) 0.590(2) 0.029(5) Uiso ? ? 1 O
O4 0.6067(6) 0.2883(9) 0.3610(10) 0.024(4) Uiso ? ? 1 O
O5 0.6001(7) 0.1250(10) 0.343(2) 0.030(5) Uiso ? ? 1 O
O6 0.6593(7) 0.0090(10) 0.715(2) 0.028(5) Uiso ? ? 1 O
O7 0.6681(7) 0.3610(10) 0.748(2) 0.031(5) Uiso ? ? 1 O
O8 0.6675(7) 0.3810(10) 0.247(2) 0.029(5) Uiso ? ? 1 O
O9 0.6584(7) 0.0280(10) 0.218(2) 0.029(5) Uiso ? ? 1 O
O10 0.6633(6) 0.1830(10) 0.7200(10) 0.025(4) Uiso ? ? 1 O
O11 0.6689(6) 0.3613(9) 0.497(2) 0.022(4) Uiso ? ? 1 O
O12 0.6639(6) 0.2049(9) 0.2450(10) 0.020(4) Uiso ? ? 1 O
O13 0.6587(7) 0.0290(10) 0.465(2) 0.030(5) Uiso ? ? 1 O
O14 0.6626(6) 0.1970(10) 0.482(2) 0.028(4) Uiso ? ? 1 O
O15 0.7232(6) 0.0932(9) 0.615(2) 0.023(4) Uiso ? ? 1 O
O16 0.7305(6) 0.2722(9) 0.634(2) 0.022(4) Uiso ? ? 1 O
O17 0.7293(7) 0.2830(9) 0.380(2) 0.026(5) Uiso ? ? 1 O
O18 0.7243(7) 0.1070(10) 0.360(2) 0.028(5) Uiso ? ? 1 O
O19 0.8163(6) 0.1710(10) 0.7150(10) 0.029(4) Uiso ? ? 1 O
O20 0.8151(7) 0.0490(10) 0.525(2) 0.026(5) Uiso ? ? 1 O
O21 0.8189(5) 0.1860(10) 0.3520(10) 0.023(4) Uiso ? ? 1 O
O22 0.8190(6) 0.3100(10) 0.5400(10) 0.023(4) Uiso ? ? 1 O
O23 0.8774(6) 0.1660(10) 0.9060(10) 0.028(5) Uiso ? ? 1 O
O24 0.8828(7) -0.0734(9) 0.528(2) 0.028(5) Uiso ? ? 1 O
O25 0.8850(6) 0.1860(10) 0.1980(10) 0.027(4) Uiso ? ? 1 O
O26 0.8835(8) 0.4280(10) 0.567(2) 0.053(7) Uiso ? ? 1 O
O27 0.8777(6) 0.0530(8) 0.7080(10) 0.013(4) Uiso ? ? 1 O
O28 0.8786(7) 0.0636(9) 0.384(2) 0.024(4) Uiso ? ? 1 O
O29 0.8813(6) 0.3010(10) 0.3980(10) 0.023(4) Uiso ? ? 1 O
O30 0.8804(6) 0.2910(10) 0.7200(10) 0.026(5) Uiso ? ? 1 O
O31 0.8783(6) 0.1778(9) 0.5550(10) 0.017(3) Uiso ? ? 1 O
O32 0.9400(5) 0.1707(9) 0.7380(10) 0.022(4) Uiso ? ? 1 O
O33 0.9392(7) 0.0590(10) 0.567(2) 0.032(5) Uiso ? ? 1 O
O34 0.9449(5) 0.1800(10) 0.4090(10) 0.024(4) Uiso ? ? 1 O
O35 0.9403(6) 0.2920(10) 0.584(2) 0.031(5) Uiso ? ? 1 O
O36 1.0142(6) 0.1720(10) 0.603(2) 0.034(5) Uiso ? ? 1 O
O37 0.7486(6) 0.1710(10) 0.8680(10) 0.030(4) Uiso ? ? 1 O
O38 0.2532(7) 0.0690(10) 0.549(2) 0.031(5) Uiso ? ? 1 O
O39 0.7535(7) 0.2030(10) 0.147(2) 0.040(5) Uiso ? ? 1 O
O40 0.7687(7) 0.0080(10) 0.212(2) 0.041(5) Uiso ? ? 1 O
O41 0.2591(8) 0.0570(10) 0.058(2) 0.050(6) Uiso ? ? 1 O
O42 0.0795(7) 0.0470(10) 0.123(2) 0.038(5) Uiso ? ? 1 O
O43 0.0049(8) 0.0950(10) 0.900(2) 0.047(6) Uiso ? ? 1 O
O44 0.6696(8) 0.0750(10) 0.987(2) 0.044(6) Uiso ? ? 1 O
O45 0.2856(7) 0.1410(10) 0.316(2) 0.042(6) Uiso ? ? 1 O
O46 0.9935(7) 0.0470(10) 0.325(2) 0.042(6) Uiso ? ? 1 O
O47 0.9183(8) 0.0330(10) 0.100(2) 0.053(6) Uiso ? ? 1 O
O48 0.1768(8) 0.2130(10) 0.494(2) 0.046(6) Uiso ? ? 1 O
O49 0.8241(7) 0.0360(10) 0.974(2) 0.041(5) Uiso ? ? 1 O
O50 0.0718(9) 0.2120(10) 0.317(2) 0.065(8) Uiso ? ? 1 O
O51 0.5806(8) 0.2040(10) 0.096(2) 0.069(7) Uiso ? ? 1 O
O52 0.3355(7) 0.1870(10) 0.575(2) 0.044(5) Uiso ? ? 1 O
O53 0.9660(10) 0.224(2) 0.097(3) 0.110(10) Uiso ? ? 1 O
O54 0.4947(9) 0.201(2) 0.823(2) 0.028(7) Uiso ? ? 0.6667 O
O55 0.5710(10) 0.075(2) 0.818(3) 0.070(10) Uiso ? ? 0.6667 O
O56 0.427(2) 0.069(2) 0.781(3) 0.080(10) Uiso ? ? 0.6667 O
O57 0.413(2) 0.121(3) 0.466(4) 0.12(2) Uiso ? ? 0.6667 O
O58 0.506(2) 0.086(2) 1.045(4) 0.11(2) Uiso ? ? 0.6667 O
O59 0.512(2) 0.037(3) 0.626(5) 0.16(2) Uiso ? ? 0.6667 O
O60 0.496(2) 0.057(2) 0.850(4) 0.010(10) Uiso ? ? 0.3333 O
O61 0.422(2) 0.036(3) 0.565(5) 0.05(2) Uiso ? ? 0.3333 O
O62 0.451(2) 0.131(3) 0.342(5) 0.030(10) Uiso ? ? 0.3333 O

loop_
_atom_type_symbol
_atom_type_description
_atom_type_scat_dispersion_real
_atom_type_scat_dispersion_imag
_atom_type_scat_source
W ? -1.421 6.872 'International Tables for X-ray Crystallography,Vol.IV'
Sm ? -0.533 3.442 'International Tables  for X-ray Crystallography,Vol IV'
K ? 0.179 0.250 'International Tables  for X-ray Crystallography,Vol IV'
Na ? 0.030 0.025 'International Tables  for X-ray Crystallography,Vol IV'
O ? 0.008 0.006 'International Tables  for X-ray Crystallography,Vol IV'
H ? 0.000 0.000 'International Tables  for X-ray Crystallography,Vol IV'

loop_
_geom_angle_atom_site_label_1
_geom_angle_atom_site_label_2
_geom_angle_atom_site_label_3
_geom_angle_site_symmetry_1
_geom_angle_site_symmetry_2
_geom_angle_site_symmetry_3
_geom_angle
_geom_angle_publ_flag
O1 W0 O4 . . . 106.1(8) no
O1 W0 O5 . . . 104.3(8) no
O1 W0 O3 . . . 103.1(8) no
O1 W0 O2 . . . 104.3(9) no
O1 W0 O14 . . . 178.2(8) no
O4 W0 O5 . . . 87.9(7) no
O4 W0 O3 . . . 86.1(7) no
O4 W0 O2 . . . 149.5(8) no
O4 W0 O14 . . . 74.9(7) no
O5 W0 O3 . . . 152.5(8) no
O5 W0 O2 . . . 86.8(7) no
O5 W0 O14 . . . 77.2(7) no
O3 W0 O2 . . . 84.9(6) no
O3 W0 O14 . . . 75.4(7) no
O2 W0 O14 . . . 74.7(7) no
O6 W1 O15 . . . 103.1(8) no
O6 W1 O2 . . . 100.4(9) no
O6 W1 O10 . . . 100.8(7) no
O6 W1 O13 . . . 102.8(7) no
O6 W1 O14 . . . 172.6(8) no
O15 W1 O2 . . . 156.5(8) no
O15 W1 O10 . . . 93.3(7) no
O15 W1 O13 . . . 90.4(8) no
O15 W1 O14 . . . 84.3(7) no
O2 W1 O10 . . . 82.6(7) no
O2 W1 O13 . . . 84.0(8) no
O2 W1 O14 . . . 72.3(7) no
O10 W1 O13 . . . 154.5(7) no
O10 W1 O14 . . . 78.3(6) no
O13 W1 O14 . . . 77.1(6) no
O7 W2 O16 . . . 104.4(8) no
O7 W2 O11 . . . 101.7(7) no
O7 W2 O3 . . . 95.9(8) no
O7 W2 O10 . . . 100.8(7) no
O7 W2 O14 . . . 169.3(8) no
O16 W2 O11 . . . 92.3(8) no
O16 W2 O3 . . . 159.7(7) no
O16 W2 O10 . . . 93.1(7) no
O16 W2 O14 . . . 86.2(7) no
O11 W2 O3 . . . 82.9(7) no
O11 W2 O10 . . . 154.7(6) no
O11 W2 O14 . . . 76.7(6) no
O3 W2 O10 . . . 83.4(7) no
O3 W2 O14 . . . 73.5(7) no
O10 W2 O14 . . . 79.0(6) no
O8 W3 O17 . . . 104.2(8) no
O8 W3 O11 . . . 102.8(7) no
O8 W3 O4 . . . 97.1(8) no
O8 W3 O12 . . . 99.2(7) no
O8 W3 O14 . . . 169.4(8) no
O17 W3 O11 . . . 93.4(8) no
O17 W3 O4 . . . 158.7(7) no
O17 W3 O12 . . . 91.3(7) no
O17 W3 O14 . . . 86.4(7) no
O11 W3 O4 . . . 82.8(7) no
O11 W3 O12 . . . 155.6(6) no
O11 W3 O14 . . . 77.4(6) no
O4 W3 O12 . . . 84.2(7) no
O4 W3 O14 . . . 72.3(6) no
O12 W3 O14 . . . 79.0(6) no
O9 W4 O18 . . . 101.7(8) no
O9 W4 O13 . . . 101.5(7) no
O9 W4 O12 . . . 100.1(7) no
O9 W4 O5 . . . 97.9(8) no
O9 W4 O14 . . . 171.3(8) no
O18 W4 O13 . . . 95.6(8) no
O18 W4 O12 . . . 89.4(7) no
O18 W4 O5 . . . 160.1(7) no
O18 W4 O14 . . . 86.9(7) no
O13 W4 O12 . . . 156.3(7) no
O13 W4 O5 . . . 84.2(8) no
O13 W4 O14 . . . 79.2(6) no
O12 W4 O5 . . . 83.4(7) no
O12 W4 O14 . . . 77.9(6) no
O5 W4 O14 . . . 73.5(6) no
O36 W5 O32 . . . 102.6(7) no
O36 W5 O33 . . . 104.3(8) no
O36 W5 O35 . . . 105.2(8) no
O36 W5 O34 . . . 102.2(7) no
O36 W5 O31 . . . 179.0(7) no
O32 W5 O33 . . . 87.4(7) no
O32 W5 O35 . . . 85.8(7) no
O32 W5 O34 . . . 155.2(7) no
O32 W5 O31 . . . 76.5(6) no
O33 W5 O35 . . . 150.5(7) no
O33 W5 O34 . . . 86.8(7) no
O33 W5 O31 . . . 76.0(7) no
O35 W5 O34 . . . 87.4(7) no
O35 W5 O31 . . . 74.5(7) no
O34 W5 O31 . . . 78.7(6) no
O19 W6 O23 . . . 102.0(8) no
O19 W6 O30 . . . 95.5(7) no
O19 W6 O27 . . . 90.2(7) no
O19 W6 O32 . . . 160.5(7) no
O19 W6 O31 . . . 85.3(7) no
O23 W6 O30 . . . 105.5(7) no
O23 W6 O27 . . . 100.7(7) no
O23 W6 O32 . . . 97.2(7) no
O23 W6 O31 . . . 172.3(7) no
O30 W6 O27 . . . 151.3(6) no
O30 W6 O32 . . . 82.9(7) no
O30 W6 O31 . . . 75.9(6) no
O27 W6 O32 . . . 82.5(6) no
O27 W6 O31 . . . 76.6(6) no
O32 W6 O31 . . . 75.4(6) no
O24 W7 O20 . . . 106.6(8) no
O24 W7 O28 . . . 96.9(8) no
O24 W7 O27 . . . 105.3(7) no
O24 W7 O33 . . . 92.8(8) no
O24 W7 O31 . . . 167.3(8) no
O20 W7 O28 . . . 91.8(8) no
O20 W7 O27 . . . 92.7(8) no
O20 W7 O33 . . . 160.5(7) no
O20 W7 O31 . . . 85.3(6) no
O28 W7 O27 . . . 155.1(6) no
O28 W7 O33 . . . 84.7(8) no
O28 W7 O31 . . . 78.2(6) no
O27 W7 O33 . . . 83.0(7) no
O27 W7 O31 . . . 77.8(6) no
O33 W7 O31 . . . 75.2(6) no
O21 W8 O25 . . . 104.7(7) no
O21 W8 O28 . . . 91.8(8) no
O21 W8 O29 . . . 89.0(7) no
O21 W8 O34 . . . 159.5(7) no
O21 W8 O31 . . . 83.3(6) no
O25 W8 O28 . . . 103.6(7) no
O25 W8 O29 . . . 103.4(7) no
O25 W8 O34 . . . 95.7(7) no
O25 W8 O31 . . . 172.0(7) no
O28 W8 O29 . . . 151.7(6) no
O28 W8 O34 . . . 85.4(7) no
O28 W8 O31 . . . 76.5(6) no
O29 W8 O34 . . . 84.0(7) no
O29 W8 O31 . . . 75.5(6) no
O34 W8 O31 . . . 76.3(6) no
O26 W9 O22 . . . 102.5(10) no
O26 W9 O29 . . . 102.3(9) no
O26 W9 O30 . . . 102.2(9) no
O26 W9 O35 . . . 98.3(10) no
O26 W9 O31 . . . 173.2(8) no
O22 W9 O29 . . . 91.7(7) no
O22 W9 O30 . . . 91.6(7) no
O22 W9 O35 . . . 159.0(7) no
O22 W9 O31 . . . 84.2(7) no
O29 W9 O30 . . . 153.9(6) no
O29 W9 O35 . . . 86.5(7) no
O29 W9 O31 . . . 78.6(6) no
O30 W9 O35 . . . 81.3(7) no
O30 W9 O31 . . . 76.0(6) no
O35 W9 O31 . . . 75.0(6) no
O21 Sm O16 . . . 142.8(5) no
O21 Sm O22 . . . 73.7(5) no
O21 Sm O15 . . . 142.5(5) no
O21 Sm O17 . . . 79.6(6) no
O21 Sm O18 . . . 78.7(6) no
O21 Sm O20 . . . 74.3(6) no
O21 Sm O19 . . . 114.9(5) no
O16 Sm O22 . . . 76.7(5) no
O16 Sm O15 . . . 72.4(5) no
O16 Sm O17 . . . 72.6(6) no
O16 Sm O18 . . . 113.0(6) no
O16 Sm O20 . . . 140.3(6) no
O16 Sm O19 . . . 77.2(6) no
O22 Sm O15 . . . 142.5(5) no
O22 Sm O17 . . . 78.0(5) no
O22 Sm O18 . . . 140.7(5) no
O22 Sm O20 . . . 115.8(5) no
O22 Sm O19 . . . 74.4(5) no
O15 Sm O17 . . . 111.5(6) no
O15 Sm O18 . . . 72.7(6) no
O15 Sm O20 . . . 78.1(6) no
O15 Sm O19 . . . 78.4(6) no
O17 Sm O18 . . . 69.8(5) no
O17 Sm O20 . . . 144.7(6) no
O17 Sm O19 . . . 142.9(5) no
O18 Sm O20 . . . 81.9(6) no
O18 Sm O19 . . . 143.9(5) no
O20 Sm O19 . . . 71.3(6) no
W3 W0 W4 . . . 59.02(4) no
W3 W0 W2 . . . 58.60(4) no
W3 W0 W1 . . . 87.91(4) no
W4 W0 W2 . . . 87.24(4) no
W4 W0 W1 . . . 58.44(4) no
W2 W0 W1 . . . 58.31(4) no
W2 W1 W4 . . . 89.57(4) no
W2 W1 W0 . . . 60.53(4) no
W2 W1 Sm . . . 64.58(4) no
W4 W1 W0 . . . 60.27(4) no
W4 W1 Sm . . . 64.91(4) no
W0 W1 Sm . . . 98.95(4) no
W3 W2 W1 . . . 90.58(4) no
W3 W2 W0 . . . 60.37(4) no
W3 W2 Sm . . . 65.43(4) no
W1 W2 W0 . . . 61.16(4) no
W1 W2 Sm . . . 65.66(4) no
W0 W2 Sm . . . 99.99(4) no
W2 W3 W4 . . . 89.54(4) no
W2 W3 W0 . . . 61.04(4) no
W2 W3 Sm . . . 64.82(4) no
W4 W3 W0 . . . 60.63(4) no
W4 W3 Sm . . . 65.03(4) no
W0 W3 Sm . . . 100.00(4) no
W1 W4 W3 . . . 90.31(4) no
W1 W4 W0 . . . 61.29(4) no
W1 W4 Sm . . . 65.45(4) no
W3 W4 W0 . . . 60.35(4) no
W3 W4 Sm . . . 65.10(4) no
W0 W4 Sm . . . 99.88(4) no
W6 W5 W9 . . . 58.90(4) no
W6 W5 W7 . . . 59.00(4) no
W6 W5 W8 . . . 87.85(4) no
W9 W5 W7 . . . 87.85(4) no
W9 W5 W8 . . . 58.78(3) no
W7 W5 W8 . . . 58.31(4) no
W9 W6 W7 . . . 89.79(4) no
W9 W6 W5 . . . 60.67(4) no
W9 W6 Sm . . . 64.41(4) no
W7 W6 W5 . . . 60.65(4) no
W7 W6 Sm . . . 64.75(4) no
W5 W6 Sm . . . 98.93(4) no
W8 W7 W6 . . . 90.26(4) no
W8 W7 W5 . . . 61.17(4) no
W8 W7 Sm . . . 64.50(4) no
W6 W7 W5 . . . 60.35(4) no
W6 W7 Sm . . . 64.66(4) no
W5 W7 Sm . . . 98.70(4) no
W7 W8 W9 . . . 89.97(4) no
W7 W8 W5 . . . 60.52(4) no
W7 W8 Sm . . . 65.12(4) no
W9 W8 W5 . . . 60.25(4) no
W9 W8 Sm . . . 64.53(4) no
W5 W8 Sm . . . 98.70(4) no
W6 W9 W8 . . . 89.97(4) no
W6 W9 W5 . . . 60.44(4) no
W6 W9 Sm . . . 64.96(4) no
W8 W9 W5 . . . 60.97(4) no
W8 W9 Sm . . . 64.56(4) no
W5 W9 Sm . . . 99.14(4) no
W9 Sm W8 . . . 50.91(3) no
W9 Sm W6 . . . 50.63(3) no
W9 Sm W7 . . . 74.32(4) no
W9 Sm W2 . . . 111.03(4) no
W9 Sm W4 . . . 153.46(5) no
W9 Sm W3 . . . 111.36(4) no
W9 Sm W1 . . . 152.36(5) no
W8 Sm W6 . . . 74.52(4) no
W8 Sm W7 . . . 50.38(3) no
W8 Sm W2 . . . 153.76(5) no
W8 Sm W4 . . . 114.37(4) no
W8 Sm W3 . . . 113.97(4) no
W8 Sm W1 . . . 154.16(5) no
W6 Sm W7 . . . 50.60(3) no
W6 Sm W2 . . . 110.22(4) no
W6 Sm W4 . . . 154.68(5) no
W6 Sm W3 . . . 150.78(5) no
W6 Sm W1 . . . 112.06(4) no
W7 Sm W2 . . . 151.93(5) no
W7 Sm W4 . . . 115.25(4) no
W7 Sm W3 . . . 156.07(5) no
W7 Sm W1 . . . 113.19(4) no
W2 Sm W4 . . . 72.88(4) no
W2 Sm W3 . . . 49.75(3) no
W2 Sm W1 . . . 49.75(3) no
W4 Sm W3 . . . 49.87(3) no
W4 Sm W1 . . . 49.64(3) no
W3 Sm W1 . . . 73.15(4) no
W1 O2 W0 . . . 119.1(10) no
W0 O3 W2 . . . 115.9(9) no
W0 O4 W3 . . . 118.3(8) no
W0 O4 K3 . . 2_655 145.3(9) no
W3 O4 K3 . . 2_655 96.2(6) no
W0 O5 W4 . . . 115.7(9) no
W2 O7 K1 . . 2_656 119.2(9) no
W3 O8 K3 . . 2_655 108.2(9) no
W4 O9 K2 . . 2_645 124.5(9) no
W1 O10 W2 . . . 112.2(8) no
W1 O10 Na2 . . . 124.6(8) no
W2 O10 Na2 . . . 118.4(8) no
W3 O11 W2 . . . 113.6(7) no
W3 O12 W4 . . . 111.5(8) no
W4 O13 W1 . . . 114.4(8) no
W0 O14 W3 . . . 94.5(6) no
W0 O14 W2 . . . 95.2(7) no
W0 O14 W4 . . . 93.6(6) no
W0 O14 W1 . . . 93.9(6) no
W3 O14 W2 . . . 90.9(6) no
W3 O14 W4 . . . 90.4(6) no
W3 O14 W1 . . . 171.6(9) no
W2 O14 W4 . . . 170.9(9) no
W2 O14 W1 . . . 89.2(6) no
W4 O14 W1 . . . 88.2(6) no
W1 O15 Sm . . . 134.4(9) no
W1 O15 K1 . . . 122.4(8) no
Sm O15 K1 . . . 103.2(7) no
W2 O16 Sm . . . 132.0(9) no
W3 O17 Sm . . . 131.8(9) no
W3 O17 K2 . . . 124.7(8) no
Sm O17 K2 . . . 103.4(7) no
W4 O18 Sm . . . 130.5(9) no
W6 O19 Sm . . . 128.8(8) no
W6 O19 K1 . . . 110.7(7) no
Sm O19 K1 . . . 90.8(5) no
W7 O20 Sm . . . 128.1(8) no
W7 O20 K1 . . . 107.9(8) no
Sm O20 K1 . . . 93.8(6) no
W8 O21 Sm . . . 131.5(8) no
W8 O21 K2 . . . 103.3(7) no
Sm O21 K2 . . . 94.0(5) no
W9 O22 Sm . . . 130.4(8) no
W9 O22 K2 . . . 101.5(7) no
Sm O22 K2 . . . 95.5(5) no
W7 O24 K3 . . . 98.0(7) no
W7 O27 W6 . . . 113.9(7) no
W7 O27 K1 . . . 96.9(6) no
W6 O27 K1 . . . 99.5(6) no
W7 O28 W8 . . . 116.2(8) no
W7 O28 K3 . . . 105.8(7) no
W8 O28 K3 . . . 131.8(9) no
W9 O29 W8 . . . 115.9(8) no
W9 O29 K2 . . . 102.0(7) no
W8 O29 K2 . . . 103.5(7) no
W9 O30 W6 . . . 116.6(8) no
W6 O31 W9 . . . 90.7(6) no
W6 O31 W7 . . . 90.8(6) no
W6 O31 W5 . . . 92.3(6) no
W6 O31 W8 . . . 175.8(8) no
W6 O31 Sm . . . 88.7(5) no
W9 O31 W7 . . . 175.7(8) no
W9 O31 W5 . . . 92.0(6) no
W9 O31 W8 . . . 89.5(5) no
W9 O31 Sm . . . 87.7(5) no
W7 O31 W5 . . . 92.0(6) no
W7 O31 W8 . . . 88.7(5) no
W7 O31 Sm . . . 88.3(5) no
W5 O31 W8 . . . 91.9(6) no
W5 O31 Sm . . . 179.0(7) no
W8 O31 Sm . . . 87.1(5) no
W5 O32 W6 . . . 115.8(8) no
W5 O33 W7 . . . 116.9(9) no
W5 O34 W8 . . . 113.1(8) no
W9 O35 W5 . . . 118.5(9) no
W5 O36 K3 . . 3_756 136.2(9) no
O15 K1 O7 . . 2_646 147.9(6) no
O15 K1 O41 . . 3_656 109.7(7) no
O15 K1 O49 . . . 125.2(6) no
O15 K1 O20 . . . 68.1(6) no
O15 K1 O45 . . 3_656 87.2(6) no
O15 K1 O19 . . . 67.1(5) no
O15 K1 O27 . . . 108.2(5) no
O7 K1 O41 2_646 . 3_656 90.4(6) no
O7 K1 O49 2_646 . . 86.1(6) no
O7 K1 O20 2_646 . . 90.6(6) no
O7 K1 O45 2_646 . 3_656 76.8(6) no
O7 K1 O19 2_646 . . 122.6(6) no
O7 K1 O27 2_646 . . 72.0(5) no
O41 K1 O49 3_656 . . 60.8(6) no
O41 K1 O20 3_656 . . 176.7(7) no
O41 K1 O45 3_656 . 3_656 68.7(6) no
O41 K1 O19 3_656 . . 123.4(6) no
O41 K1 O27 3_656 . . 131.5(6) no
O49 K1 O20 . . . 122.4(6) no
O49 K1 O45 . . 3_656 126.3(6) no
O49 K1 O19 . . . 75.8(5) no
O49 K1 O27 . . . 72.9(5) no
O20 K1 O45 . . 3_656 108.5(6) no
O20 K1 O19 . . . 58.4(5) no
O20 K1 O27 . . . 51.8(5) no
O45 K1 O19 3_656 . . 153.8(6) no
O45 K1 O27 3_656 . . 142.1(5) no
O19 K1 O27 . . . 50.7(4) no
O17 K2 O9 . . 2_655 146.7(6) no
O17 K2 O40 . . 2_655 83.6(6) no
O17 K2 O52 . . 4_554 120.8(5) no
O17 K2 O29 . . . 104.0(5) no
O17 K2 O38 . . 4_554 105.5(6) no
O17 K2 O22 . . . 63.7(5) no
O17 K2 O21 . . . 63.5(5) no
O9 K2 O40 2_655 . 2_655 71.0(5) no
O9 K2 O52 2_655 . 4_554 91.8(6) no
O9 K2 O29 2_655 . . 87.2(5) no
O9 K2 O38 2_655 . 4_554 82.8(5) no
O9 K2 O22 2_655 . . 104.2(5) no
O9 K2 O21 2_655 . . 137.5(5) no
O40 K2 O52 2_655 . 4_554 125.5(6) no
O40 K2 O29 2_655 . . 146.1(6) no
O40 K2 O38 2_655 . 4_554 64.4(5) no
O40 K2 O22 2_655 . . 108.9(5) no
O40 K2 O21 2_655 . . 147.0(5) no
O52 K2 O29 4_554 . . 79.4(5) no
O52 K2 O38 4_554 . 4_554 62.3(5) no
O52 K2 O22 4_554 . . 125.5(5) no
O52 K2 O21 4_554 . . 77.5(5) no
O29 K2 O38 . . 4_554 139.9(5) no
O29 K2 O22 . . . 50.6(4) no
O29 K2 O21 . . . 50.6(4) no
O38 K2 O22 4_554 . . 168.6(6) no
O38 K2 O21 4_554 . . 124.5(5) no
O22 K2 O21 . . . 55.6(4) no
O47 K3 O36 . . 3_756 134.0(7) no
O47 K3 O28 . . . 82.8(6) no
O47 K3 O8 . . 2_645 95.7(7) no
O47 K3 O46 . . . 71.7(6) no
O47 K3 O4 . . 2_645 90.9(6) no
O47 K3 O24 . . . 137.7(6) no
O36 K3 O28 3_756 . . 129.1(6) no
O36 K3 O8 3_756 . 2_645 120.2(6) no
O36 K3 O46 3_756 . . 81.8(6) no
O36 K3 O4 3_756 . 2_645 85.8(5) no
O36 K3 O24 3_756 . . 84.4(5) no
O28 K3 O8 . . 2_645 78.4(6) no
O28 K3 O46 . . . 79.7(6) no
O28 K3 O4 . . 2_645 135.1(6) no
O28 K3 O24 . . . 55.5(5) no
O8 K3 O46 2_645 . . 156.0(6) no
O8 K3 O4 2_645 . 2_645 58.0(5) no
O8 K3 O24 2_645 . . 71.0(5) no
O46 K3 O4 . . 2_645 139.8(6) no
O46 K3 O24 . . . 104.2(6) no
O4 K3 O24 2_645 . . 112.4(5) no
O38 Na1 O37 . . 4_454 162.0(8) no
O38 Na1 O39 . . 4_455 107.8(8) no
O38 Na1 O45 . . . 83.0(7) no
O38 Na1 O52 . . . 80.2(7) no
O38 Na1 O48 . . . 85.4(7) no
O37 Na1 O39 4_454 . 4_455 85.7(7) no
O37 Na1 O45 4_454 . . 87.3(7) no
O37 Na1 O52 4_454 . . 113.9(8) no
O37 Na1 O48 4_454 . . 86.0(8) no
O39 Na1 O45 4_455 . . 161.6(9) no
O39 Na1 O52 4_455 . . 83.2(7) no
O39 Na1 O48 4_455 . . 77.9(8) no
O45 Na1 O52 . . . 84.1(8) no
O45 Na1 O48 . . . 118.5(9) no
O52 Na1 O48 . . . 151.5(8) no
O50 Na2 O44 4 . . 174.6(10) no
O50 Na2 O48 4 . 4 95.4(8) no
O50 Na2 O55 4 . . 89.0(9) no
O50 Na2 O10 4 . . 90.0(8) no
O50 Na2 O51 4 . 1_556 87.3(8) no
O44 Na2 O48 . . 4 89.8(7) no
O44 Na2 O55 . . . 85.7(10) no
O44 Na2 O10 . . . 88.8(7) no
O44 Na2 O51 . . 1_556 94.2(8) no
O48 Na2 O55 4 . . 175.1(11) no
O48 Na2 O10 4 . . 90.0(7) no
O48 Na2 O51 4 . 1_556 87.3(8) no
O55 Na2 O10 . . . 88.1(10) no
O55 Na2 O51 . . 1_556 94.8(11) no
O10 Na2 O51 . . 1_556 176.0(8) no
O37 Na3 O41 1_554 . 3_655 105.8(8) no
O37 Na3 O40 1_554 . . 164.2(8) no
O37 Na3 O44 1_554 . 1_554 85.1(8) no
O37 Na3 O49 1_554 . 1_554 85.9(7) no
O37 Na3 O39 1_554 . . 84.1(7) no
O41 Na3 O40 3_655 . . 86.9(7) no
O41 Na3 O44 3_655 . 1_554 80.3(8) no
O41 Na3 O49 3_655 . 1_554 74.2(8) no
O41 Na3 O39 3_655 . . 168.5(9) no
O40 Na3 O44 . . 1_554 106.6(9) no
O40 Na3 O49 . . 1_554 88.8(8) no
O40 Na3 O39 . . . 84.3(7) no
O44 Na3 O49 1_554 . 1_554 149.5(9) no
O44 Na3 O39 1_554 . . 95.0(8) no
O49 Na3 O39 1_554 . . 113.0(8) no
O46 Na4 O47 . . . 85.8(9) no
O46 Na4 O42 . . 1_655 98.1(9) no
O46 Na4 O43 . . 3_656 88.3(8) no
O46 Na4 O43 . . 1_654 176.0(10) no
O46 Na4 O53 . . . 99.8(9) no
O47 Na4 O42 . . 1_655 159.9(9) no
O47 Na4 O43 . . 3_656 76.2(8) no
O47 Na4 O43 . . 1_654 97.0(9) no
O47 Na4 O53 . . . 82.2(9) no
O42 Na4 O43 1_655 . 3_656 84.2(8) no
O42 Na4 O43 1_655 . 1_654 80.3(8) no
O42 Na4 O53 1_655 . . 116.2(10) no
O43 Na4 O43 3_656 . 1_654 95.2(8) no
O43 Na4 O53 3_656 . . 156.4(10) no
O43 Na4 O53 1_654 . . 77.8(9) no

loop_
_geom_bond_atom_site_label_1
_geom_bond_atom_site_label_2
_geom_bond_site_symmetry_1
_geom_bond_site_symmetry_2
_geom_bond_distance
_geom_bond_publ_flag
W0 O1 . . 1.69(2) yes
W0 O4 . . 1.89(2) yes
W0 O5 . . 1.92(2) yes
W0 O3 . . 1.95(2) yes
W0 O2 . . 1.96(2) yes
W0 O14 . . 2.23(2) yes
W1 O6 . . 1.69(2) yes
W1 O15 . . 1.75(2) yes
W1 O2 . . 1.93(2) yes
W1 O10 . . 1.93(2) yes
W1 O13 . . 1.97(2) yes
W1 O14 . . 2.36(2) yes
W2 O7 . . 1.74(2) yes
W2 O16 . . 1.77(2) yes
W2 O11 . . 1.96(2) yes
W2 O3 . . 1.98(2) yes
W2 O10 . . 1.99(2) yes
W2 O14 . . 2.28(2) yes
W3 O8 . . 1.74(2) yes
W3 O17 . . 1.75(2) yes
W3 O11 . . 1.93(2) yes
W3 O4 . . 1.97(2) yes
W3 O12 . . 1.970(10) yes
W3 O14 . . 2.28(2) yes
W4 O9 . . 1.74(2) yes
W4 O18 . . 1.76(2) yes
W4 O13 . . 1.90(2) yes
W4 O12 . . 1.980(10) yes
W4 O5 . . 2.00(2) yes
W4 O14 . . 2.32(2) yes
W5 O36 . . 1.72(2) yes
W5 O32 . . 1.91(2) yes
W5 O33 . . 1.93(2) yes
W5 O35 . . 1.95(2) yes
W5 O34 . . 1.96(2) yes
W5 O31 . . 2.32(2) yes
W6 O19 . . 1.72(2) yes
W6 O23 . . 1.75(2) yes
W6 O30 . . 1.94(2) yes
W6 O27 . . 2.010(10) yes
W6 O32 . . 2.01(2) yes
W6 O31 . . 2.29(2) yes
W7 O24 . . 1.76(2) yes
W7 O20 . . 1.76(2) yes
W7 O28 . . 1.90(2) yes
W7 O27 . . 1.91(2) yes
W7 O33 . . 1.98(2) yes
W7 O31 . . 2.320(10) yes
W8 O21 . . 1.76(2) yes
W8 O25 . . 1.77(2) yes
W8 O28 . . 1.94(2) yes
W8 O29 . . 2.00(2) yes
W8 O34 . . 2.06(2) yes
W8 O31 . . 2.35(2) yes
W9 O26 . . 1.71(2) yes
W9 O22 . . 1.75(2) yes
W9 O29 . . 1.88(2) yes
W9 O30 . . 1.90(2) yes
W9 O35 . . 1.93(2) yes
W9 O31 . . 2.310(10) yes
Sm O21 . . 2.42(2) yes
Sm O16 . . 2.44(2) yes
Sm O22 . . 2.45(2) yes
Sm O15 . . 2.46(2) yes
Sm O17 . . 2.48(2) yes
Sm O18 . . 2.49(2) yes
Sm O20 . . 2.49(2) yes
Sm O19 . . 2.52(2) yes
W0 W3 . . 3.311(2) no
W0 W4 . . 3.320(2) no
W0 W2 . . 3.332(2) no
W0 W1 . . 3.353(2) no
W1 W2 . . 3.257(2) no
W1 W4 . . 3.257(2) no
W1 W0 . . 3.353(2) no
W1 Sm . . 3.888(2) no
W2 W3 . . 3.251(2) no
W2 W1 . . 3.257(2) no
W2 W0 . . 3.332(2) no
W2 Sm . . 3.855(2) no
W3 W2 . . 3.251(2) no
W3 W4 . . 3.266(2) no
W3 W0 . . 3.311(2) no
W3 Sm . . 3.874(2) no
W4 W1 . . 3.257(2) no
W4 W3 . . 3.266(2) no
W4 W0 . . 3.320(2) no
W4 Sm . . 3.872(2) no
W5 W6 . . 3.326(2) no
W5 W9 . . 3.334(2) no
W5 W7 . . 3.336(2) no
W5 W8 . . 3.357(2) no
W6 W9 . . 3.274(2) no
W6 W7 . . 3.281(2) no
W6 W5 . . 3.326(2) no
W6 Sm . . 3.837(2) no
W7 W8 . . 3.261(2) no
W7 W6 . . 3.281(2) no
W7 W5 . . 3.336(2) no
W7 Sm . . 3.840(2) no
W8 W7 . . 3.261(2) no
W8 W9 . . 3.284(2) no
W8 W5 . . 3.357(2) no
W8 Sm . . 3.820(2) no
W9 W6 . . 3.274(2) no
W9 W8 . . 3.284(2) no
W9 W5 . . 3.334(2) no
W9 Sm . . 3.820(2) no
Sm W1 . . 3.888(2) yes
Sm W2 . . 3.855(2) yes
Sm W3 . . 3.874(2) yes
Sm W4 . . 3.872(2) yes
Sm W6 . . 3.837(2) yes
Sm W7 . . 3.840(2) yes
Sm W8 . . 3.820(2) yes
Sm W9 . . 3.820(2) yes

loop_
_geom_contact_atom_site_label_1
_geom_contact_atom_site_label_2
_geom_contact_distance
_geom_contact_site_symmetry_1
_geom_contact_site_symmetry_2
_geom_contact_publ_flag
K1 O15 2.61(2) . . no
K1 O7 2.68(2) . 2_646 no
K1 O41 2.81(2) . 3_656 no
K1 O49 2.91(2) . . no
K1 O20 2.94(2) . . no
K1 O45 2.97(2) . 3_656 no
K1 O19 3.04(2) . . no
K1 O27 3.14(2) . . no
K2 O17 2.77(2) . . no
K2 O9 2.85(2) . 2_655 no
K2 O40 2.88(2) . 2_655 no
K2 O52 2.98(2) . 4_554 no
K2 O29 2.99(2) . . no
K2 O38 3.00(2) . 4_554 no
K2 O22 3.09(2) . . no
K2 O21 3.17(2) . . no
K3 O47 2.71(2) . . no
K3 O36 2.72(2) . 3_756 no
K3 O28 2.77(2) . . no
K3 O8 2.79(2) . 2_645 no
K3 O46 2.82(2) . . no
K3 O4 2.95(2) . 2_645 no
K3 O24 3.08(2) . . no
Na1 O38 2.35(2) . . no
Na1 O37 2.36(2) . 4_454 no
Na1 O39 2.38(2) . 4_455 no
Na1 O45 2.41(2) . . no
Na1 O52 2.44(2) . . no
Na1 O48 2.46(3) . . no
Na2 O50 2.36(3) . 4 no
Na2 O44 2.41(2) . . no
Na2 O48 2.42(2) . 4 no
Na2 O55 2.51(4) . . no
Na2 O10 2.58(2) . . no
Na2 O51 2.63(2) . 1_556 no
Na3 O37 2.37(2) . 1_554 no
Na3 O41 2.37(2) . 3_655 no
Na3 O40 2.39(2) . . no
Na3 O44 2.42(3) . 1_554 no
Na3 O49 2.43(2) . 1_554 no
Na3 O39 2.45(2) . . no
Na4 O46 2.36(2) . . no
Na4 O47 2.40(3) . . no
Na4 O42 2.47(2) . 1_655 no
Na4 O43 2.59(2) . 3_656 no
Na4 O43 2.63(3) . 1_654 no
Na4 O53 2.73(3) . . no
O1 O62 2.85(6) . . no
O1 O5 2.85(3) . . no
O1 O3 2.86(3) . . no
O1 O4 2.86(3) . . no
O1 O2 2.89(3) . . no
O1 O53 2.92(4) . 4_455 no
O2 O10 2.55(2) . . no
O2 O14 2.55(3) . . no
O2 O13 2.61(3) . . no
O2 O3 2.64(2) . . no
O2 O5 2.67(3) . . no
O2 O6 2.78(3) . . no
O2 O1 2.89(3) . . no
O2 O61 2.98(6) . 3_656 no
O2 O55 3.09(4) . . no
O2 O59 3.11(6) . . no
O3 O14 2.56(2) . . no
O3 O11 2.61(3) . . no
O3 O4 2.62(2) . . no
O3 O2 2.64(2) . . no
O3 O10 2.65(2) . . no
O3 O7 2.77(3) . . no
O3 O1 2.86(3) . . no
O3 O50 2.90(3) . 4 no
O3 O42 2.93(2) . 4 no
O4 O14 2.52(2) . . no
O4 O11 2.57(2) . . no
O4 O3 2.62(2) . . no
O4 O12 2.64(2) . . no
O4 O5 2.64(2) . . no
O4 O8 2.78(2) . . no
O4 O1 2.86(3) . . no
O5 O14 2.60(2) . . no
O5 O13 2.62(2) . . no
O5 O4 2.64(2) . . no
O5 O12 2.65(2) . . no
O5 O2 2.67(3) . . no
O5 O9 2.83(3) . . no
O5 O1 2.85(3) . . no
O5 O61 2.90(6) . 3_656 no
O5 O51 3.09(3) . . no
O6 O15 2.69(3) . . no
O6 O2 2.78(3) . . no
O6 O10 2.80(2) . . no
O6 O13 2.87(3) . . no
O6 O45 2.96(3) . 3_656 no
O6 O55 3.19(4) . . no
O7 O3 2.77(3) . . no
O7 O16 2.78(3) . . no
O7 O11 2.87(3) . . no
O7 O10 2.88(2) . . no
O7 O48 3.04(3) . 4 no
O8 O17 2.75(2) . . no
O8 O4 2.78(2) . . no
O8 O40 2.79(3) . 2_655 no
O8 O12 2.83(2) . . no
O8 O11 2.87(3) . . no
O9 O18 2.72(2) . . no
O9 O44 2.81(3) . 1_554 no
O9 O13 2.83(3) . . no
O9 O5 2.83(3) . . no
O9 O12 2.86(2) . . no
O9 O56 3.00(5) . 3_656 no
O10 O2 2.55(2) . . no
O10 O3 2.65(2) . . no
O10 O15 2.68(2) . . no
O10 O14 2.73(2) . . no
O10 O16 2.74(2) . . no
O10 O6 2.80(2) . . no
O10 O7 2.88(2) . . no
O10 O37 2.91(2) . . no
O11 O4 2.57(2) . . no
O11 O3 2.61(3) . . no
O11 O14 2.64(2) . . no
O11 O17 2.68(2) . . no
O11 O16 2.70(2) . . no
O11 O49 2.84(2) . 2_656 no
O11 O8 2.87(3) . . no
O11 O7 2.87(3) . . no
O11 O41 3.01(3) . 4 no
O12 O18 2.63(2) . . no
O12 O4 2.64(2) . . no
O12 O5 2.65(2) . . no
O12 O17 2.66(2) . . no
O12 O14 2.72(2) . . no
O12 O8 2.83(2) . . no
O12 O9 2.86(2) . . no
O12 O51 2.86(3) . . no
O12 O39 3.02(3) . . no
O13 O2 2.61(3) . . no
O13 O61 2.62(7) . 3_656 no
O13 O5 2.62(2) . . no
O13 O15 2.65(2) . . no
O13 O14 2.71(2) . . no
O13 O18 2.72(3) . . no
O13 O9 2.83(3) . . no
O13 O6 2.87(3) . . no
O13 O38 3.09(3) . 3_656 no
O14 O4 2.52(2) . . no
O14 O2 2.55(3) . . no
O14 O3 2.56(2) . . no
O14 O5 2.60(2) . . no
O14 O11 2.64(2) . . no
O14 O13 2.71(2) . . no
O14 O12 2.72(2) . . no
O14 O10 2.73(2) . . no
O14 O17 2.78(2) . . no
O14 O15 2.79(2) . . no
O14 O16 2.79(2) . . no
O14 O18 2.84(3) . . no
O15 O13 2.65(2) . . no
O15 O10 2.68(2) . . no
O15 O6 2.69(3) . . no
O15 O14 2.79(2) . . no
O15 O16 2.89(2) . . no
O15 O18 2.93(3) . . no
O15 O20 3.12(3) . . no
O15 O19 3.15(2) . . no
O15 O37 3.17(2) . . no
O16 O11 2.70(2) . . no
O16 O10 2.74(2) . . no
O16 O7 2.78(3) . . no
O16 O14 2.79(2) . . no
O16 O45 2.87(3) . 4 no
O16 O15 2.89(2) . . no
O16 O17 2.91(2) . . no
O16 O22 3.03(2) . . no
O16 O41 3.03(2) . 4 no
O16 O19 3.09(2) . . no
O16 O37 3.12(2) . . no
O17 O12 2.66(2) . . no
O17 O11 2.68(2) . . no
O17 O8 2.75(2) . . no
O17 O14 2.78(2) . . no
O17 O18 2.85(2) . . no
O17 O16 2.91(2) . . no
O17 O22 3.10(2) . . no
O17 O39 3.11(2) . . no
O17 O21 3.14(2) . . no
O18 O12 2.63(2) . . no
O18 O9 2.72(2) . . no
O18 O13 2.72(3) . . no
O18 O40 2.77(3) . . no
O18 O14 2.84(3) . . no
O18 O17 2.85(2) . . no
O18 O15 2.93(3) . . no
O18 O38 3.06(2) . 3_656 no
O18 O39 3.09(3) . . no
O18 O21 3.11(2) . . no
O19 O27 2.65(2) . . no
O19 O23 2.69(2) . . no
O19 O30 2.71(2) . . no
O19 O31 2.75(2) . . no
O19 O37 2.82(2) . . no
O19 O20 2.92(2) . . no
O19 O22 3.00(2) . . no
O19 O16 3.09(2) . . no
O19 O15 3.15(2) . . no
O20 O28 2.63(3) . . no
O20 O27 2.66(2) . . no
O20 O31 2.79(2) . . no
O20 O24 2.82(2) . . no
O20 O38 2.85(2) . 3_656 no
O20 O19 2.92(2) . . no
O20 O21 2.97(2) . . no
O20 O15 3.12(3) . . no
O21 O29 2.64(2) . . no
O21 O28 2.66(2) . . no
O21 O31 2.76(2) . . no
O21 O25 2.79(2) . . no
O21 O39 2.89(2) . . no
O21 O22 2.92(2) . . no
O21 O20 2.97(2) . . no
O21 O18 3.11(2) . . no
O21 O17 3.14(2) . . no
O22 O29 2.60(2) . . no
O22 O30 2.62(2) . . no
O22 O26 2.70(3) . . no
O22 O31 2.75(2) . . no
O22 O41 2.81(3) . 4 no
O22 O21 2.92(2) . . no
O22 O19 3.00(2) . . no
O22 O16 3.03(2) . . no
O22 O17 3.10(2) . . no
O23 O19 2.69(2) . . no
O23 O49 2.78(3) . . no
O23 O32 2.83(2) . . no
O23 O27 2.89(2) . . no
O23 O30 2.94(2) . . no
O24 O33 2.71(2) . . no
O24 O28 2.74(2) . . no
O24 O20 2.82(2) . . no
O24 O48 2.86(3) . 3_656 no
O24 O27 2.92(2) . . no
O24 O50 3.07(3) . 3_656 no
O25 O21 2.79(2) . . no
O25 O52 2.82(2) . 4_554 no
O25 O34 2.84(2) . . no
O25 O53 2.86(4) . . no
O25 O28 2.92(2) . . no
O25 O47 2.92(3) . . no
O25 O29 2.96(2) . . no
O26 O22 2.70(3) . . no
O26 O35 2.76(3) . . no
O26 O29 2.80(3) . . no
O26 O30 2.82(3) . . no
O26 O44 2.88(3) . 2_656 no
O26 O55 2.98(4) . 2_656 no
O27 O33 2.58(3) . . no
O27 O19 2.65(2) . . no
O27 O32 2.65(2) . . no
O27 O20 2.66(2) . . no
O27 O31 2.67(2) . . no
O27 O42 2.73(2) . 3_656 no
O27 O23 2.89(2) . . no
O27 O24 2.92(2) . . no
O28 O33 2.61(3) . . no
O28 O20 2.63(3) . . no
O28 O21 2.66(2) . . no
O28 O31 2.68(2) . . no
O28 O34 2.71(2) . . no
O28 O24 2.74(2) . . no
O28 O25 2.92(2) . . no
O29 O22 2.60(2) . . no
O29 O35 2.61(2) . . no
O29 O21 2.64(2) . . no
O29 O31 2.68(2) . . no
O29 O34 2.71(2) . . no
O29 O26 2.80(3) . . no
O29 O56 2.92(4) . 4_554 no
O29 O25 2.96(2) . . no
O30 O35 2.50(2) . . no
O30 O31 2.62(2) . . no
O30 O32 2.62(2) . . no
O30 O22 2.62(2) . . no
O30 O62 2.71(5) . 4 no
O30 O19 2.71(2) . . no
O30 O26 2.82(3) . . no
O30 O23 2.94(2) . . no
O31 O35 2.60(2) . . no
O31 O30 2.62(2) . . no
O31 O33 2.64(2) . . no
O31 O32 2.64(2) . . no
O31 O27 2.67(2) . . no
O31 O29 2.68(2) . . no
O31 O28 2.68(2) . . no
O31 O34 2.73(2) . . no
O31 O19 2.75(2) . . no
O31 O22 2.75(2) . . no
O31 O21 2.76(2) . . no
O31 O20 2.79(2) . . no
O32 O30 2.62(2) . . no
O32 O35 2.63(2) . . no
O32 O31 2.64(2) . . no
O32 O27 2.65(2) . . no
O32 O33 2.66(2) . . no
O32 O43 2.81(3) . 1_655 no
O32 O23 2.83(2) . . no
O32 O36 2.84(2) . . no
O33 O27 2.58(3) . . no
O33 O28 2.61(3) . . no
O33 O31 2.64(2) . . no
O33 O32 2.66(2) . . no
O33 O34 2.68(2) . . no
O33 O24 2.71(2) . . no
O33 O46 2.81(3) . 3_756 no
O33 O36 2.89(3) . . no
O34 O54 2.68(3) . 4_554 no
O34 O33 2.68(2) . . no
O34 O35 2.70(2) . . no
O34 O28 2.71(2) . . no
O34 O29 2.71(2) . . no
O34 O31 2.73(2) . . no
O34 O46 2.81(3) . . no
O34 O25 2.84(2) . . no
O34 O36 2.87(2) . . no
O35 O30 2.50(2) . . no
O35 O31 2.60(2) . . no
O35 O29 2.61(2) . . no
O35 O32 2.63(2) . . no
O35 O34 2.70(2) . . no
O35 O26 2.76(3) . . no
O35 O58 2.85(5) . 4_554 no
O35 O36 2.92(3) . . no
O35 O62 3.19(5) . 4 no
O36 O51 2.82(3) . 4 no
O36 O32 2.84(2) . . no
O36 O34 2.87(2) . . no
O36 O33 2.89(3) . . no
O36 O35 2.92(3) . . no
O37 O19 2.82(2) . . no
O37 O10 2.91(2) . . no
O37 O16 3.12(2) . . no
O37 O15 3.17(2) . . no
O38 O20 2.85(2) . 3_656 no
O38 O18 3.06(2) . 3_656 no
O38 O52 3.09(3) . . no
O38 O13 3.09(3) . 3_656 no
O38 O40 3.13(3) . 3_656 no
O38 O45 3.16(3) . . no
O39 O21 2.89(2) . . no
O39 O12 3.02(3) . . no
O39 O48 3.05(3) . 4_554 no
O39 O18 3.09(3) . . no
O39 O17 3.11(2) . . no
O40 O18 2.77(3) . . no
O40 O8 2.79(3) . 2_645 no
O40 O38 3.13(3) . 3_656 no
O41 O22 2.81(3) . 4_454 no
O41 O49 2.90(3) . 3_656 no
O41 O11 3.01(3) . 4_454 no
O41 O16 3.03(2) . 4_454 no
O41 O44 3.09(3) . 3_656 no
O42 O27 2.73(2) . 3_656 no
O42 O47 2.86(3) . 3_655 no
O42 O3 2.93(2) . 4_454 no
O43 O32 2.81(3) . 1_455 no
O43 O47 3.09(3) . 3_656 no
O44 O9 2.81(3) . 1_556 no
O44 O26 2.88(3) . 2_646 no
O44 O41 3.09(3) . 3_656 no
O45 O16 2.87(3) . 4_454 no
O45 O6 2.96(3) . 3_656 no
O45 O38 3.16(3) . . no
O46 O34 2.81(3) . . no
O46 O33 2.81(3) . 3_756 no
O47 O42 2.86(3) . 3_655 no
O47 O25 2.92(3) . . no
O47 O49 3.02(3) . 1_554 no
O47 O43 3.09(3) . 3_656 no
O48 O24 2.86(3) . 3_656 no
O48 O7 3.04(3) . 4_454 no
O48 O39 3.05(3) . 4_455 no
O49 O23 2.78(3) . . no
O49 O11 2.84(2) . 2_646 no
O49 O41 2.90(3) . 3_656 no
O49 O47 3.02(3) . 1_556 no
O50 O54 2.70(4) . 4_454 no
O50 O3 2.90(3) . 4_454 no
O50 O24 3.07(3) . 3_656 no
O51 O36 2.82(3) . 4_454 no
O51 O12 2.86(3) . . no
O51 O58 2.92(5) . 1_554 no
O51 O5 3.09(3) . . no
O52 O25 2.82(2) . 4_455 no
O52 O57 2.94(5) . . no
O52 O38 3.09(3) . . no
O53 O25 2.86(4) . . no
O53 O54 2.90(4) . 4_554 no
O53 O1 2.92(4) . 4_554 no
O54 O60 2.33(5) . . no
O54 O34 2.68(3) . 4_455 no
O54 O50 2.70(4) . 4 no
O54 O53 2.90(4) . 4_455 no
O54 O56 2.93(5) . . no
O54 O55 3.05(4) . . no
O54 O58 3.12(5) . . no
O55 O60 2.34(6) . . no
O55 O59 2.73(7) . . no
O55 O26 2.98(4) . 2_646 no
O55 O54 3.05(4) . . no
O55 O2 3.09(4) . . no
O55 O6 3.19(4) . . no
O56 O60 2.12(6) . . no
O56 O61 2.51(7) . . no
O56 O29 2.92(4) . 4_455 no
O56 O54 2.93(5) . . no
O56 O9 3.00(5) . 3_656 no
O57 O61 1.78(7) . . no
O57 O62 1.92(7) . . no
O57 O52 2.94(5) . . no
O58 O60 2.26(6) . . no
O58 O60 2.61(5) . 3_657 no
O58 O35 2.85(5) . 4_455 no
O58 O51 2.92(5) . 1_556 no
O58 O58 2.96(8) . 3_657 no
O58 O54 3.12(5) . . no
O59 O60 2.68(7) . . no
O59 O61 2.70(8) . . no
O59 O55 2.73(7) . . no
O59 O62 2.92(7) . 3_656 no
O59 O2 3.11(6) . . no
O59 O59 3.12(11) . 3_656 no
O60 O56 2.12(6) . . no
O60 O58 2.26(6) . . no
O60 O54 2.33(5) . . no
O60 O55 2.34(6) . . no
O60 O58 2.61(5) . 3_657 no
O60 O59 2.68(7) . . no
O61 O57 1.78(7) . . no
O61 O56 2.51(7) . . no
O61 O13 2.62(7) . 3_656 no
O61 O59 2.70(8) . . no
O61 O5 2.90(6) . 3_656 no
O61 O2 2.98(6) . 3_656 no
O61 O62 3.18(8) . . no
O62 O57 1.92(7) . . no
O62 O30 2.71(5) . 4_454 no
O62 O1 2.85(6) . . no
O62 O59 2.92(7) . 3_656 no
O62 O61 3.18(8) . . no
O62 O35 3.19(5) . 4_454 no
